data_1546831
loop_
_publ_author_name
'Emerson-King, Jack'
'Knighton, Richard C.'
'Gyton, Matthew R.'
'Chaplin, Adrian B.'

_publ_section_title
;
 Rotaxane synthesis exploiting the M( <scp>i</scp> )/M( <scp>iii</scp> )
 redox couple
;
_journal_issue 35
_journal_name_full 'Dalton Transactions'
_journal_page_first 11645
_journal_page_last 11655
_journal_paper_doi 10.1039/C7DT02648J
_journal_volume 46
_journal_year 2017
_chemical_formula_moiety 'C36 H35 N2 P Rh, C32 H12 B F24'
_chemical_formula_sum 'C68 H47 B F24 N2 P Rh'
_chemical_formula_weight 1492.76
_chemical_melting_point ?
_space_group_crystal_system monoclinic
_space_group_IT_number 14
_space_group_name_Hall '-P 2ybc'
_space_group_name_H-M_alt 'P 1 21/c 1'
_symmetry_space_group_name_Hall '-P 2ybc'
_symmetry_space_group_name_H-M 'P 1 21/c 1'
_atom_sites_solution_hydrogens geom
_atom_sites_solution_primary dual
_atom_sites_solution_secondary difmap
_audit_creation_date 2017-06-26
_audit_creation_method
;
Olex2 1.2
(compiled 2017.03.28 svn.r3405 for OlexSys, GUI svn.r5337)
;
_audit_update_record
;
2017-07-19 deposited with the CCDC.
2017-08-15 downloaded from the CCDC.
;
_cell_angle_alpha 90
_cell_angle_beta 99.467(3)
_cell_angle_gamma 90
_cell_formula_units_Z 4
_cell_length_a 12.7985(5)
_cell_length_b 24.8791(9)
_cell_length_c 19.8716(5)
_cell_measurement_reflns_used 17660
_cell_measurement_temperature 150(2)
_cell_measurement_theta_max 28.7850
_cell_measurement_theta_min 3.6210
_cell_volume 6241.2(4)
_computing_cell_refinement 'CrysAlisPro 1.171.38.43f (Rigaku OD, 2015)'
_computing_data_collection 'CrysAlisPro 1.171.38.43f (Rigaku OD, 2015)'
_computing_data_reduction 'CrysAlisPro 1.171.38.43f (Rigaku OD, 2015)'
_computing_molecular_graphics 'Olex2 (Dolomanov et al., 2009)'
_computing_publication_material 'Olex2 (Dolomanov et al., 2009)'
_computing_structure_refinement 'ShelXL (Sheldrick, 2015)'
_computing_structure_solution 'ShelXT (Sheldrick, 2015)'
_diffrn_ambient_environment N~2~
_diffrn_ambient_temperature 150(2)
_diffrn_detector 'CCD plate'
_diffrn_detector_area_resol_mean 5.3046
_diffrn_detector_type AtlasS2
_diffrn_measured_fraction_theta_full 0.998
_diffrn_measured_fraction_theta_max 0.998
_diffrn_measurement_details
;
List of Runs (angles in degrees, time in seconds):

  # Type    Start    End  Width  t~exp~   \w     \q     \k     \f   Frames
#--------------------------------------------------------------------------
  1  \w   -110.00 -55.00   1.00   22.50    --  -23.31 178.00-150.00   55
  2  \w    -64.00 112.00   1.00   22.50    --   24.25   0.00 120.00  176
  3  \w    -20.00  65.00   1.00   22.50    --   24.25 -99.00  30.00   85
  4  \w    -48.00  52.00   1.00   22.50    --   24.25 -57.00  60.00  100
  5  \w     -4.00  48.00   1.00   22.50    --   24.25  57.00 -60.00   52
  6  \w     -4.00  97.00   1.00   22.50    --   24.25  57.00-180.00  101
;
_diffrn_measurement_device 'four-circle diffractometer'
_diffrn_measurement_device_type 'Oxford Diffraction: SuperNova, Dual, Cu at zero, AtlasS2'
_diffrn_measurement_method '\w scans'
_diffrn_orient_matrix_type 'CrysAlisPro convention (1999,Acta A55,543-557)'
_diffrn_orient_matrix_UB_11 0.0027454000
_diffrn_orient_matrix_UB_12 0.0282597000
_diffrn_orient_matrix_UB_13 -0.0039234000
_diffrn_orient_matrix_UB_21 0.0560487000
_diffrn_orient_matrix_UB_22 -0.0012581000
_diffrn_orient_matrix_UB_23 0.0080125000
_diffrn_orient_matrix_UB_31 0.0029621000
_diffrn_orient_matrix_UB_32 -0.0034720000
_diffrn_orient_matrix_UB_33 -0.0350774000
_diffrn_radiation_monochromator mirror
_diffrn_radiation_probe x-ray
_diffrn_radiation_type MoK\a
_diffrn_radiation_wavelength 0.71073
_diffrn_reflns_av_R_equivalents 0.0517
_diffrn_reflns_av_unetI/netI 0.0387
_diffrn_reflns_Laue_measured_fraction_full 0.998
_diffrn_reflns_Laue_measured_fraction_max 0.998
_diffrn_reflns_limit_h_max 16
_diffrn_reflns_limit_h_min -16
_diffrn_reflns_limit_k_max 31
_diffrn_reflns_limit_k_min -31
_diffrn_reflns_limit_l_max 25
_diffrn_reflns_limit_l_min -25
_diffrn_reflns_number 80881
_diffrn_reflns_point_group_measured_fraction_full 0.998
_diffrn_reflns_point_group_measured_fraction_max 0.998
_diffrn_reflns_theta_full 27.103
_diffrn_reflns_theta_max 27.103
_diffrn_reflns_theta_min 3.224
_diffrn_source 'micro-focus sealed X-ray tube'
_diffrn_source_type 'SuperNova (Mo) X-ray Source'
_exptl_absorpt_coefficient_mu 0.416
_exptl_absorpt_correction_T_max 1.00000
_exptl_absorpt_correction_T_min 0.75181
_exptl_absorpt_correction_type multi-scan
_exptl_absorpt_process_details
;
CrysAlisPro 1.171.38.43f (Rigaku Oxford Diffraction, 2015)
Empirical absorption correction using spherical harmonics,
 implemented in SCALE3 ABSPACK scaling algorithm.
;
_exptl_crystal_colour yellow
_exptl_crystal_colour_primary yellow
_exptl_crystal_density_diffrn 1.589
_exptl_crystal_density_meas ?
_exptl_crystal_description block
_exptl_crystal_F_000 3000
_exptl_crystal_recrystallization_method 'Crystals grown from CH2Cl2-hexane at 293 K'
_exptl_crystal_size_max 0.3
_exptl_crystal_size_mid 0.22
_exptl_crystal_size_min 0.05
_refine_diff_density_max 2.253
_refine_diff_density_min -0.498
_refine_diff_density_rms 0.076
_refine_ls_extinction_method none
_refine_ls_goodness_of_fit_ref 1.024
_refine_ls_hydrogen_treatment constr
_refine_ls_matrix_type full
_refine_ls_number_parameters 912
_refine_ls_number_reflns 13755
_refine_ls_number_restraints 342
_refine_ls_restrained_S_all 1.067
_refine_ls_R_factor_all 0.0612
_refine_ls_R_factor_gt 0.0456
_refine_ls_shift/su_max 0.001
_refine_ls_shift/su_mean 0.000
_refine_ls_structure_factor_coef Fsqd
_refine_ls_weighting_details 'w=1/[\s^2^(Fo^2^)+(0.0527P)^2^+7.5706P] where P=(Fo^2^+2Fc^2^)/3'
_refine_ls_weighting_scheme calc
_refine_ls_wR_factor_gt 0.1084
_refine_ls_wR_factor_ref 0.1164
_reflns_Friedel_coverage 0.000
_reflns_number_gt 11068
_reflns_number_total 13755
_reflns_threshold_expression 'I > 2\s(I)'
_cod_data_source_file c7dt02648j2.cif
_cod_data_source_block 0304abc17s
_cod_depositor_comments
;
The following automatic conversions were performed:

'_chemical_melting_point' value 'not measured' was changed to '?' -
the value is undefined or not given.

'_exptl_crystal_density_meas' value 'not measured' was changed to '?'
- the value is perceived as not measured.

Automatic conversion script
Id: cif_fix_values 4973 2017-02-22 13:04:09Z antanas 
;
_cod_database_code 1546831
_shelx_shelxl_version_number 2014/7
_shelx_space_group_comment
;
The symmetry employed for this shelxl refinement is uniquely defined
by the following loop, which should always be used as a source of
symmetry information in preference to the above space-group names.
They are only intended as comments.
;
_olex2_refinement_description
;
1. Fixed Uiso
 At 1.2 times of:
  All C(H) groups, All C(H,H) groups
2. Restrained distances
 C216-F10 \\sim C216-F11 \\sim C216-F12 \\sim C216-F10A \\sim C216-F11A \\sim
C216-F12A
 with sigma of 0.01
 F10-F11 \\sim F11-F12 \\sim F12-F10 \\sim F10A-F11A \\sim F11A-F12A \\sim
F12A-F10A
 with sigma of 0.01
 C213-F10 \\sim C213-F11 \\sim C213-F12 \\sim C213-F10A \\sim C213-F11A \\sim
C213-F12A
 with sigma of 0.01
 C223-F13 \\sim C223-F14 \\sim C223-F15 \\sim C223-F13A \\sim C223-F14A \\sim
C223-F15A
 with sigma of 0.01
 F13-F14 \\sim F14-F15 \\sim F15-F13 \\sim F13A-F14A \\sim F14A-F15A \\sim
F15A-F13A
 with sigma of 0.01
 C219-F13 \\sim C219-F14 \\sim C219-F15 \\sim C219-F13A \\sim C219-F14A \\sim
C219-F15A
 with sigma of 0.01
3. Uiso/Uaniso restraints and constraints
F1 \\sim F2 \\sim F3 \\sim F4 \\sim F5 \\sim F6 \\sim F7 \\sim F8 \\sim F9
\\sim F10 \\sim F10A \\sim F11 \\sim F11A \\sim F12 \\sim F12A \\sim F13 \\sim
F13A \\sim F14 \\sim F14A \\sim F15 \\sim F15A \\sim F16 \\sim F17 \\sim F18
\\sim F19 \\sim F20 \\sim F21 \\sim F22 \\sim F23 \\sim F24: within 2A with
sigma of 0.007 and sigma for terminal atoms of 0.014
Uanis(F1) \\sim Ueq, Uanis(F2) \\sim Ueq, Uanis(F3) \\sim Ueq, Uanis(F4) \\sim
Ueq, Uanis(F5) \\sim Ueq, Uanis(F6) \\sim Ueq, Uanis(F7) \\sim Ueq, Uanis(F8)
\\sim Ueq, Uanis(F9) \\sim Ueq, Uanis(F10) \\sim Ueq, Uanis(F10A) \\sim Ueq,
Uanis(F11) \\sim Ueq, Uanis(F11A) \\sim Ueq, Uanis(F12) \\sim Ueq, Uanis(F12A)
\\sim Ueq, Uanis(F13) \\sim Ueq, Uanis(F13A) \\sim Ueq, Uanis(F14) \\sim Ueq,
Uanis(F14A) \\sim Ueq, Uanis(F15) \\sim Ueq, Uanis(F15A) \\sim Ueq, Uanis(F16)
\\sim Ueq, Uanis(F17) \\sim Ueq, Uanis(F18) \\sim Ueq, Uanis(F19) \\sim Ueq,
Uanis(F20) \\sim Ueq, Uanis(F21) \\sim Ueq, Uanis(F22) \\sim Ueq, Uanis(F23)
\\sim Ueq, Uanis(F24) \\sim Ueq: with sigma of 0.007 and sigma for terminal
atoms of 0.014
Uanis(F14) = Uanis(F14A)
Uanis(F13A) = Uanis(F13)
Uanis(F15A) = Uanis(F15)
4. Others
 Sof(F13A)=Sof(F14A)=Sof(F15A)=1-FVAR(1)
 Sof(F13)=Sof(F14)=Sof(F15)=FVAR(1)
 Sof(F10A)=Sof(F11A)=Sof(F12A)=1-FVAR(2)
 Sof(F10)=Sof(F11)=Sof(F12)=FVAR(2)
5.a Ternary CH refined with riding coordinates:
 C14(H14), C15(H15), C18(H18), C19(H19)
5.b Secondary CH2 refined with riding coordinates:
 C16(H16A,H16B), C17(H17A,H17B), C20(H20A,H20B), C21(H21A,H21B)
5.c Aromatic/amide H refined with riding coordinates:
 C3(H3), C4(H4), C5(H5), C6(H6), C9(H9), C10(H10), C11(H11), C12(H12),
 C33(H33), C34(H34), C35(H35), C36(H36), C37(H37), C39(H39), C40(H40), C41(H41),
  C42(H42), C43(H43), C45(H45), C46(H46), C47(H47), C48(H48), C49(H49),
 C202(H202), C204(H204), C206(H206), C210(H210), C212(H212), C214(H214),
 C218(H218), C220(H220), C222(H222), C226(H226), C228(H228), C230(H230)
;
_olex2_submission_special_instructions 'No special instructions were received'
_oxdiff_exptl_absorpt_empirical_details
;
Empirical correction (ABSPACK) includes:
- Absorption correction using spherical harmonics
- Frame scaling
;
_oxdiff_exptl_absorpt_empirical_full_max 1.998
_oxdiff_exptl_absorpt_empirical_full_min 0.612

loop_
_space_group_symop_operation_xyz
'x, y, z'
'-x, y+1/2, -z+1/2'
'-x, -y, -z'
'x, -y-1/2, z-1/2'

loop_
_atom_site_label
_atom_site_type_symbol
_atom_site_fract_x
_atom_site_fract_y
_atom_site_fract_z
_atom_site_U_iso_or_equiv
_atom_site_adp_type
_atom_site_occupancy
_atom_site_site_symmetry_order
_atom_site_calc_flag
_atom_site_refinement_flags_posn
_atom_site_refinement_flags_adp
_atom_site_refinement_flags_occupancy
_atom_site_disorder_assembly
_atom_site_disorder_group
Rh1 Rh 0.79205(2) 0.37976(2) 0.19733(2) 0.02057(7) Uani 1 1 d . . . . .
P31 P 0.88999(6) 0.42523(3) 0.12619(3) 0.02051(15) Uani 1 1 d . . . . .
N2 N 0.73453(19) 0.45710(10) 0.23862(11) 0.0252(5) Uani 1 1 d . . . . .
N13 N 0.91212(19) 0.40352(9) 0.28161(11) 0.0242(5) Uani 1 1 d . . . . .
C3 C 0.6459(3) 0.48340(13) 0.21186(15) 0.0313(7) Uani 1 1 d . . . . .
H3 H 0.5997 0.4675 0.1750 0.038 Uiso 1 1 calc R . . . .
C4 C 0.6193(3) 0.53276(14) 0.23590(17) 0.0399(8) Uani 1 1 d . . . . .
H4 H 0.5561 0.5505 0.2158 0.048 Uiso 1 1 calc R . . . .
C5 C 0.6860(3) 0.55562(14) 0.28944(17) 0.0448(9) Uani 1 1 d . . . . .
H5 H 0.6695 0.5896 0.3069 0.054 Uiso 1 1 calc R . . . .
C6 C 0.7766(3) 0.52910(13) 0.31758(16) 0.0399(8) Uani 1 1 d . . . . .
H6 H 0.8234 0.5445 0.3546 0.048 Uiso 1 1 calc R . . . .
C7 C 0.7994(2) 0.47936(12) 0.29134(13) 0.0265(6) Uani 1 1 d . . . . .
C8 C 0.8949(2) 0.44778(11) 0.31795(13) 0.0264(6) Uani 1 1 d . . . . .
C9 C 0.9655(3) 0.46256(14) 0.37595(15) 0.0391(8) Uani 1 1 d . . . . .
H9 H 0.9511 0.4930 0.4018 0.047 Uiso 1 1 calc R . . . .
C10 C 1.0562(3) 0.43307(16) 0.39585(17) 0.0464(9) Uani 1 1 d . . . . .
H10 H 1.1052 0.4432 0.4350 0.056 Uiso 1 1 calc R . . . .
C11 C 1.0749(3) 0.38871(15) 0.35837(18) 0.0420(8) Uani 1 1 d . . . . .
H11 H 1.1372 0.3678 0.3708 0.050 Uiso 1 1 calc R . . . .
C12 C 1.0012(2) 0.37532(13) 0.30225(16) 0.0321(7) Uani 1 1 d . . . . .
H12 H 1.0140 0.3444 0.2767 0.039 Uiso 1 1 calc R . . . .
C14 C 0.7518(3) 0.32351(13) 0.11606(16) 0.0358(7) Uani 1 1 d . . . . .
H14 H 0.7825 0.3329 0.0744 0.043 Uiso 1 1 calc R . . . .
C15 C 0.6640(3) 0.35518(13) 0.12412(15) 0.0334(7) Uani 1 1 d . . . . .
H15 H 0.6429 0.3818 0.0866 0.040 Uiso 1 1 calc R . . . .
C16 C 0.5719(3) 0.33317(19) 0.1552(2) 0.0559(11) Uani 1 1 d . . . . .
H16A H 0.5081 0.3549 0.1385 0.067 Uiso 1 1 calc R . . . .
H16B H 0.5575 0.2959 0.1388 0.067 Uiso 1 1 calc R . . . .
C17 C 0.5889(3) 0.3330(2) 0.2305(2) 0.0695(13) Uani 1 1 d . . . . .
H17A H 0.5595 0.2991 0.2459 0.083 Uiso 1 1 calc R . . . .
H17B H 0.5481 0.3630 0.2460 0.083 Uiso 1 1 calc R . . . .
C18 C 0.7016(3) 0.33784(14) 0.26468(16) 0.0386(8) Uani 1 1 d . . . . .
H18 H 0.7105 0.3528 0.3120 0.046 Uiso 1 1 calc R . . . .
C19 C 0.7814(3) 0.30484(13) 0.25324(16) 0.0407(8) Uani 1 1 d . . . . .
H19 H 0.8386 0.3006 0.2937 0.049 Uiso 1 1 calc R . . . .
C20 C 0.7636(4) 0.25525(15) 0.2094(2) 0.0603(12) Uani 1 1 d . . . . .
H20A H 0.8189 0.2285 0.2264 0.072 Uiso 1 1 calc R . . . .
H20B H 0.6942 0.2395 0.2142 0.072 Uiso 1 1 calc R . . . .
C21 C 0.7655(4) 0.26511(14) 0.1358(2) 0.0550(10) Uani 1 1 d . . . . .
H21A H 0.7082 0.2440 0.1083 0.066 Uiso 1 1 calc R . . . .
H21B H 0.8338 0.2522 0.1246 0.066 Uiso 1 1 calc R . . . .
C32 C 0.8268(2) 0.43700(11) 0.03773(13) 0.0245(6) Uani 1 1 d . . . . .
C33 C 0.7283(2) 0.46173(12) 0.02452(14) 0.0292(6) Uani 1 1 d . . . . .
H33 H 0.6943 0.4722 0.0615 0.035 Uiso 1 1 calc R . . . .
C34 C 0.6790(3) 0.47138(13) -0.04173(16) 0.0367(7) Uani 1 1 d . . . . .
H34 H 0.6127 0.4894 -0.0501 0.044 Uiso 1 1 calc R . . . .
C35 C 0.7269(3) 0.45453(14) -0.09577(16) 0.0427(9) Uani 1 1 d . . . . .
H35 H 0.6933 0.4610 -0.1413 0.051 Uiso 1 1 calc R . . . .
C36 C 0.8223(3) 0.42861(15) -0.08380(16) 0.0440(9) Uani 1 1 d . . . . .
H36 H 0.8537 0.4165 -0.1211 0.053 Uiso 1 1 calc R . . . .
C37 C 0.8739(3) 0.41980(13) -0.01708(15) 0.0337(7) Uani 1 1 d . . . . .
H37 H 0.9407 0.4022 -0.0091 0.040 Uiso 1 1 calc R . . . .
C38 C 1.0147(2) 0.39220(11) 0.11820(14) 0.0259(6) Uani 1 1 d . . . . .
C39 C 1.0262(3) 0.33778(13) 0.13328(15) 0.0324(7) Uani 1 1 d . . . . .
H39 H 0.9695 0.3184 0.1473 0.039 Uiso 1 1 calc R . . . .
C40 C 1.1209(3) 0.31159(14) 0.12787(18) 0.0414(8) Uani 1 1 d . . . . .
H40 H 1.1280 0.2741 0.1367 0.050 Uiso 1 1 calc R . . . .
C41 C 1.2036(3) 0.34012(15) 0.10975(18) 0.0434(8) Uani 1 1 d . . . . .
H41 H 1.2691 0.3226 0.1082 0.052 Uiso 1 1 calc R . . . .
C42 C 1.1926(3) 0.39387(16) 0.09385(19) 0.0452(9) Uani 1 1 d . . . . .
H42 H 1.2499 0.4130 0.0803 0.054 Uiso 1 1 calc R . . . .
C43 C 1.0979(3) 0.42015(14) 0.09754(17) 0.0365(7) Uani 1 1 d . . . . .
H43 H 1.0901 0.4571 0.0860 0.044 Uiso 1 1 calc R . . . .
C44 C 0.9336(2) 0.49140(11) 0.15978(13) 0.0234(6) Uani 1 1 d . . . . .
C45 C 0.8717(3) 0.53729(12) 0.14359(15) 0.0303(6) Uani 1 1 d . . . . .
H45 H 0.8096 0.5352 0.1101 0.036 Uiso 1 1 calc R . . . .
C46 C 0.8998(3) 0.58564(13) 0.17573(17) 0.0390(8) Uani 1 1 d . . . . .
H46 H 0.8567 0.6165 0.1644 0.047 Uiso 1 1 calc R . . . .
C47 C 0.9899(3) 0.58937(13) 0.22409(16) 0.0414(8) Uani 1 1 d . . . . .
H47 H 1.0089 0.6227 0.2460 0.050 Uiso 1 1 calc R . . . .
C48 C 1.0521(3) 0.54482(14) 0.24055(16) 0.0372(8) Uani 1 1 d . . . . .
H48 H 1.1143 0.5475 0.2738 0.045 Uiso 1 1 calc R . . . .
C49 C 1.0244(3) 0.49565(12) 0.20877(14) 0.0292(6) Uani 1 1 d . . . . .
H49 H 1.0677 0.4650 0.2206 0.035 Uiso 1 1 calc R . . . .
F1 F 0.3430(2) 0.37759(8) 0.27162(9) 0.0600(7) Uani 1 1 d . U . . .
F2 F 0.4400(2) 0.44760(11) 0.28268(11) 0.0652(7) Uani 1 1 d . U . . .
F3 F 0.2746(2) 0.45631(10) 0.26771(10) 0.0602(6) Uani 1 1 d . U . . .
F4 F 0.38891(18) 0.52580(8) 0.57711(10) 0.0523(6) Uani 1 1 d . U . . .
F5 F 0.23171(17) 0.52951(9) 0.52382(12) 0.0559(6) Uani 1 1 d . U . . .
F6 F 0.3571(2) 0.56740(8) 0.48245(12) 0.0632(7) Uani 1 1 d . U . . .
F7 F -0.07858(15) 0.23048(10) 0.36922(11) 0.0562(6) Uani 1 1 d . U . . .
F8 F 0.0331(2) 0.17396(9) 0.41549(12) 0.0706(8) Uani 1 1 d . U . . .
F9 F 0.06950(17) 0.22389(10) 0.33623(10) 0.0561(6) Uani 1 1 d . U . . .
F10 F -0.1164(3) 0.3576(4) 0.5447(4) 0.070(2) Uani 0.598(14) 1 d D U P A 1
F10A F 0.0216(8) 0.3570(6) 0.6375(3) 0.085(3) Uani 0.402(14) 1 d D U P A 2
F11 F -0.0142(6) 0.3305(3) 0.6331(3) 0.0768(19) Uani 0.598(14) 1 d D U P A 1
F11A F -0.0129(9) 0.40998(19) 0.5543(7) 0.072(3) Uani 0.402(14) 1 d D U P A 2
F12 F 0.0148(5) 0.4051(2) 0.5886(5) 0.071(2) Uani 0.598(14) 1 d D U P A 1
F12A F -0.1145(4) 0.3437(4) 0.5622(6) 0.057(2) Uani 0.402(14) 1 d D U P A 2
F13 F 0.2650(2) 0.24609(13) 0.75163(11) 0.0649(9) Uani 0.909(3) 1 d D U P B 1
F13A F 0.3684(15) 0.3001(8) 0.8358(4) 0.0649(9) Uani 0.091(3) 1 d D U P B 2
F14 F 0.40928(19) 0.24595(10) 0.82034(11) 0.0485(7) Uani 0.909(3) 1 d D U P B 1
F14A F 0.2393(5) 0.2848(9) 0.7574(8) 0.0485(7) Uani 0.091(3) 1 d D U P B 2
F15 F 0.3124(2) 0.31456(10) 0.81528(12) 0.0566(7) Uani 0.909(3) 1 d D U P B 1
F15A F 0.3572(17) 0.2252(3) 0.7836(10) 0.0566(7) Uani 0.091(3) 1 d D U P B 2
F16 F 0.70171(15) 0.36499(8) 0.77428(9) 0.0387(4) Uani 1 1 d . U . . .
F17 F 0.62862(16) 0.43370(7) 0.72201(10) 0.0432(5) Uani 1 1 d . U . . .
F18 F 0.71261(15) 0.37783(9) 0.66918(10) 0.0444(5) Uani 1 1 d . U . . .
F19 F 0.77015(15) 0.22274(10) 0.46562(11) 0.0541(6) Uani 1 1 d . U . . .
F20 F 0.68761(16) 0.23623(9) 0.36512(9) 0.0473(5) Uani 1 1 d . U . . .
F21 F 0.71705(16) 0.30143(8) 0.43422(12) 0.0491(5) Uani 1 1 d . U . . .
F22 F 0.44710(19) 0.08938(8) 0.41755(12) 0.0565(6) Uani 1 1 d . U . . .
F23 F 0.44745(19) 0.09008(8) 0.52469(11) 0.0587(6) Uani 1 1 d . U . . .
F24 F 0.31074(15) 0.11508(8) 0.45664(12) 0.0456(5) Uani 1 1 d . U . . .
C201 C 0.36582(19) 0.37471(10) 0.48187(13) 0.0182(5) Uani 1 1 d . . . . .
C202 C 0.3654(2) 0.37683(11) 0.41099(13) 0.0206(5) Uani 1 1 d . . . . .
H202 H 0.3717 0.3443 0.3869 0.025 Uiso 1 1 calc R . . . .
C203 C 0.3562(2) 0.42495(12) 0.37533(13) 0.0236(6) Uani 1 1 d . . . . .
C204 C 0.3470(2) 0.47341(12) 0.40803(14) 0.0264(6) Uani 1 1 d . . . . .
H204 H 0.3404 0.5062 0.3833 0.032 Uiso 1 1 calc R . . . .
C205 C 0.3478(2) 0.47272(11) 0.47783(14) 0.0235(6) Uani 1 1 d . . . . .
C206 C 0.3575(2) 0.42423(11) 0.51358(13) 0.0208(5) Uani 1 1 d . . . . .
H206 H 0.3585 0.4249 0.5615 0.025 Uiso 1 1 calc R . . . .
C207 C 0.3537(3) 0.42548(13) 0.29974(15) 0.0351(7) Uani 1 1 d . . . . .
C208 C 0.3321(3) 0.52350(12) 0.51442(16) 0.0334(7) Uani 1 1 d . . . . .
C209 C 0.2294(2) 0.30530(10) 0.50723(12) 0.0177(5) Uani 1 1 d . . . . .
C210 C 0.1796(2) 0.27170(11) 0.45543(13) 0.0207(5) Uani 1 1 d . . . . .
H210 H 0.2217 0.2533 0.4277 0.025 Uiso 1 1 calc R . . . .
C211 C 0.0703(2) 0.26428(11) 0.44307(13) 0.0227(6) Uani 1 1 d . . . . .
C212 C 0.0046(2) 0.29126(12) 0.48010(14) 0.0265(6) Uani 1 1 d . . . . .
H212 H -0.0699 0.2860 0.4715 0.032 Uiso 1 1 calc R . . . .
C213 C 0.0515(2) 0.32641(11) 0.53031(14) 0.0257(6) Uani 1 1 d D . . . .
C214 C 0.1608(2) 0.33297(11) 0.54351(13) 0.0215(5) Uani 1 1 d . . . . .
H214 H 0.1903 0.3572 0.5785 0.026 Uiso 1 1 calc R . . . .
C215 C 0.0241(2) 0.22391(13) 0.39069(15) 0.0303(7) Uani 1 1 d . . . . .
C216 C -0.0151(2) 0.35652(13) 0.57184(17) 0.0436(9) Uani 1 1 d D . . . .
C217 C 0.4046(2) 0.32209(10) 0.60301(12) 0.0168(5) Uani 1 1 d . . . . .
C218 C 0.3571(2) 0.29816(10) 0.65393(12) 0.0197(5) Uani 1 1 d . . . . .
H218 H 0.2921 0.2795 0.6412 0.024 Uiso 1 1 calc R . . . .
C219 C 0.4016(2) 0.30062(11) 0.72273(13) 0.0221(5) Uani 1 1 d D . . . .
C220 C 0.4968(2) 0.32694(11) 0.74312(13) 0.0221(6) Uani 1 1 d . . . . .
H220 H 0.5271 0.3289 0.7900 0.026 Uiso 1 1 calc R . . . .
C221 C 0.5466(2) 0.35027(10) 0.69401(13) 0.0193(5) Uani 1 1 d . . . . .
C222 C 0.5010(2) 0.34802(10) 0.62531(12) 0.0191(5) Uani 1 1 d . . . . .
H222 H 0.5367 0.3647 0.5925 0.023 Uiso 1 1 calc R . . . .
C223 C 0.3452(2) 0.27721(12) 0.77587(14) 0.0323(7) Uani 1 1 d D . . . .
C224 C 0.6470(2) 0.38075(12) 0.71479(14) 0.0270(6) Uani 1 1 d . . . . .
C225 C 0.4268(2) 0.26934(10) 0.49352(12) 0.0170(5) Uani 1 1 d . . . . .
C226 C 0.3963(2) 0.21532(10) 0.49285(12) 0.0182(5) Uani 1 1 d . . . . .
H226 H 0.3318 0.2063 0.5078 0.022 Uiso 1 1 calc R . . . .
C227 C 0.4568(2) 0.17424(11) 0.47112(13) 0.0206(5) Uani 1 1 d . . . . .
C228 C 0.5534(2) 0.18533(11) 0.45170(13) 0.0210(5) Uani 1 1 d . . . . .
H228 H 0.5956 0.1574 0.4375 0.025 Uiso 1 1 calc R . . . .
C229 C 0.5869(2) 0.23819(11) 0.45343(12) 0.0206(5) Uani 1 1 d . . . . .
C230 C 0.5246(2) 0.27942(11) 0.47327(12) 0.0183(5) Uani 1 1 d . . . . .
H230 H 0.5494 0.3154 0.4730 0.022 Uiso 1 1 calc R . . . .
C231 C 0.4158(2) 0.11777(12) 0.46754(15) 0.0285(6) Uani 1 1 d . . . . .
C232 C 0.6893(2) 0.24979(12) 0.42992(14) 0.0259(6) Uani 1 1 d . . . . .
B200 B 0.3574(2) 0.31718(12) 0.52115(14) 0.0164(5) Uani 1 1 d . . . . .

loop_
_atom_site_aniso_label
_atom_site_aniso_U_11
_atom_site_aniso_U_22
_atom_site_aniso_U_33
_atom_site_aniso_U_23
_atom_site_aniso_U_13
_atom_site_aniso_U_12
Rh1 0.02446(12) 0.01799(11) 0.01907(11) 0.00041(8) 0.00305(8) -0.00111(8)
P31 0.0261(4) 0.0160(3) 0.0199(3) -0.0006(2) 0.0050(3) 0.0016(3)
N2 0.0294(13) 0.0247(12) 0.0228(11) -0.0002(9) 0.0078(10) -0.0007(10)
N13 0.0299(13) 0.0201(12) 0.0216(11) 0.0044(9) 0.0015(9) -0.0029(10)
C3 0.0313(17) 0.0323(17) 0.0315(15) 0.0037(12) 0.0088(13) 0.0053(13)
C4 0.047(2) 0.0354(18) 0.0415(18) 0.0047(14) 0.0198(16) 0.0135(15)
C5 0.070(3) 0.0295(18) 0.0389(18) -0.0047(14) 0.0222(18) 0.0116(17)
C6 0.064(2) 0.0293(17) 0.0286(16) -0.0053(13) 0.0128(15) -0.0020(16)
C7 0.0371(17) 0.0239(14) 0.0205(13) -0.0005(11) 0.0106(12) -0.0051(12)
C8 0.0342(16) 0.0248(14) 0.0207(13) 0.0014(11) 0.0062(12) -0.0096(12)
C9 0.050(2) 0.0405(19) 0.0250(15) -0.0023(13) 0.0006(14) -0.0140(16)
C10 0.044(2) 0.055(2) 0.0338(17) 0.0068(16) -0.0115(15) -0.0221(18)
C11 0.0292(17) 0.049(2) 0.0437(19) 0.0177(16) -0.0057(14) -0.0088(15)
C12 0.0285(16) 0.0307(16) 0.0362(16) 0.0089(13) 0.0025(13) 0.0004(13)
C14 0.051(2) 0.0262(16) 0.0302(15) -0.0091(12) 0.0056(14) -0.0136(14)
C15 0.0357(18) 0.0342(17) 0.0269(15) 0.0040(12) -0.0052(13) -0.0138(14)
C16 0.037(2) 0.069(3) 0.059(2) 0.008(2) -0.0013(18) -0.0224(19)
C17 0.045(2) 0.099(4) 0.071(3) 0.017(3) 0.026(2) -0.012(2)
C18 0.054(2) 0.0372(18) 0.0265(15) 0.0050(13) 0.0131(14) -0.0136(16)
C19 0.057(2) 0.0278(17) 0.0340(17) 0.0116(13) -0.0014(15) -0.0141(16)
C20 0.096(4) 0.0264(19) 0.055(2) 0.0067(16) 0.003(2) -0.003(2)
C21 0.081(3) 0.0277(19) 0.056(2) -0.0095(16) 0.009(2) -0.0085(19)
C32 0.0351(16) 0.0195(13) 0.0193(12) 0.0008(10) 0.0059(11) -0.0036(11)
C33 0.0347(17) 0.0264(15) 0.0254(14) 0.0004(11) 0.0020(12) -0.0016(13)
C34 0.046(2) 0.0268(16) 0.0343(16) 0.0030(13) -0.0023(14) -0.0008(14)
C35 0.066(3) 0.0361(19) 0.0220(15) 0.0026(13) -0.0043(15) -0.0090(17)
C36 0.066(3) 0.044(2) 0.0238(15) -0.0046(14) 0.0127(16) -0.0049(18)
C37 0.0433(19) 0.0324(17) 0.0264(15) -0.0044(12) 0.0085(13) 0.0013(14)
C38 0.0276(15) 0.0240(15) 0.0269(14) -0.0035(11) 0.0065(12) 0.0042(11)
C39 0.0354(17) 0.0282(16) 0.0341(16) -0.0021(12) 0.0073(13) 0.0041(13)
C40 0.044(2) 0.0346(18) 0.0460(19) -0.0007(15) 0.0101(16) 0.0175(15)
C41 0.0360(19) 0.051(2) 0.0453(19) -0.0026(16) 0.0128(15) 0.0174(16)
C42 0.0365(19) 0.055(2) 0.050(2) -0.0030(17) 0.0229(16) 0.0005(16)
C43 0.0370(18) 0.0331(17) 0.0426(18) -0.0004(14) 0.0156(14) 0.0014(14)
C44 0.0310(15) 0.0190(13) 0.0219(13) 0.0001(10) 0.0092(11) -0.0037(11)
C45 0.0382(18) 0.0205(14) 0.0332(15) -0.0008(11) 0.0092(13) -0.0015(12)
C46 0.055(2) 0.0200(15) 0.0455(19) -0.0033(13) 0.0171(16) -0.0006(14)
C47 0.067(2) 0.0251(17) 0.0364(17) -0.0088(13) 0.0199(17) -0.0146(16)
C48 0.045(2) 0.0391(19) 0.0275(15) -0.0027(13) 0.0065(14) -0.0167(15)
C49 0.0364(17) 0.0273(15) 0.0250(14) 0.0021(11) 0.0080(12) -0.0064(13)
F1 0.118(2) 0.0385(12) 0.0233(9) 0.0002(8) 0.0107(11) -0.0039(13)
F2 0.0724(17) 0.0897(19) 0.0400(12) 0.0059(11) 0.0287(11) -0.0190(14)
F3 0.0786(17) 0.0662(15) 0.0300(10) 0.0134(10) -0.0083(10) 0.0190(13)
F4 0.0679(15) 0.0343(11) 0.0496(12) -0.0161(9) -0.0051(11) 0.0030(10)
F5 0.0412(12) 0.0463(13) 0.0835(16) -0.0176(11) 0.0201(11) 0.0086(10)
F6 0.113(2) 0.0195(10) 0.0678(14) 0.0025(9) 0.0457(14) -0.0034(11)
F7 0.0246(10) 0.0865(17) 0.0532(12) -0.0338(12) -0.0061(9) -0.0028(10)
F8 0.112(2) 0.0298(12) 0.0606(14) -0.0110(10) -0.0134(14) -0.0152(13)
F9 0.0480(13) 0.0817(17) 0.0427(11) -0.0354(11) 0.0198(10) -0.0285(12)
F10 0.026(2) 0.086(4) 0.096(4) -0.048(3) 0.008(2) 0.011(2)
F10A 0.072(5) 0.135(7) 0.050(4) -0.048(4) 0.010(3) 0.026(5)
F11 0.095(4) 0.086(4) 0.062(3) -0.026(3) 0.049(3) 0.003(3)
F11A 0.066(5) 0.048(4) 0.109(6) -0.044(4) 0.034(5) 0.000(3)
F12 0.044(3) 0.057(3) 0.119(5) -0.064(3) 0.034(3) -0.017(2)
F12A 0.038(4) 0.057(4) 0.086(5) -0.034(4) 0.042(3) -0.017(3)
F13 0.0655(16) 0.100(2) 0.0293(11) 0.0077(12) 0.0071(11) -0.0535(16)
F13A 0.0655(16) 0.100(2) 0.0293(11) 0.0077(12) 0.0071(11) -0.0535(16)
F14 0.0552(14) 0.0577(15) 0.0336(11) 0.0235(10) 0.0102(10) 0.0011(12)
F14A 0.0552(14) 0.0577(15) 0.0336(11) 0.0235(10) 0.0102(10) 0.0011(12)
F15 0.0725(18) 0.0599(16) 0.0479(13) 0.0041(11) 0.0404(13) 0.0121(13)
F15A 0.0725(18) 0.0599(16) 0.0479(13) 0.0041(11) 0.0404(13) 0.0121(13)
F16 0.0355(10) 0.0395(11) 0.0339(9) 0.0039(8) -0.0157(8) -0.0078(8)
F17 0.0443(12) 0.0205(9) 0.0599(12) -0.0034(8) -0.0063(9) -0.0064(8)
F18 0.0277(10) 0.0664(14) 0.0390(10) -0.0111(9) 0.0054(8) -0.0184(9)
F19 0.0190(9) 0.0844(17) 0.0597(13) 0.0383(12) 0.0092(9) 0.0102(10)
F20 0.0426(12) 0.0731(15) 0.0309(9) -0.0063(9) 0.0200(8) -0.0148(10)
F21 0.0346(11) 0.0417(12) 0.0774(14) -0.0069(10) 0.0279(10) -0.0152(9)
F22 0.0660(15) 0.0321(11) 0.0784(15) -0.0265(10) 0.0324(12) -0.0117(10)
F23 0.0732(16) 0.0317(11) 0.0609(13) 0.0196(10) -0.0193(11) -0.0215(11)
F24 0.0267(10) 0.0305(10) 0.0774(14) -0.0104(9) 0.0022(9) -0.0095(8)
C201 0.0118(12) 0.0206(13) 0.0213(12) 0.0021(10) 0.0004(9) -0.0007(10)
C202 0.0176(13) 0.0223(13) 0.0212(12) 0.0004(10) 0.0011(10) -0.0009(10)
C203 0.0210(14) 0.0283(15) 0.0209(13) 0.0050(11) 0.0014(10) -0.0029(11)
C204 0.0245(15) 0.0235(14) 0.0311(15) 0.0091(11) 0.0045(12) 0.0006(11)
C205 0.0193(14) 0.0215(14) 0.0302(14) 0.0023(11) 0.0055(11) -0.0004(11)
C206 0.0183(13) 0.0226(14) 0.0211(12) 0.0023(10) 0.0024(10) -0.0024(10)
C207 0.048(2) 0.0325(17) 0.0249(15) 0.0074(12) 0.0054(14) -0.0016(14)
C208 0.0380(18) 0.0241(15) 0.0397(17) 0.0037(13) 0.0114(14) -0.0004(13)
C209 0.0172(13) 0.0181(13) 0.0179(12) 0.0015(9) 0.0030(10) -0.0025(10)
C210 0.0206(13) 0.0209(13) 0.0205(12) -0.0024(10) 0.0032(10) 0.0006(10)
C211 0.0194(13) 0.0245(14) 0.0229(13) -0.0018(11) -0.0009(10) -0.0026(11)
C212 0.0156(13) 0.0289(15) 0.0346(15) -0.0062(12) 0.0029(11) -0.0016(11)
C213 0.0203(14) 0.0249(15) 0.0328(15) -0.0048(11) 0.0070(11) -0.0007(11)
C214 0.0235(14) 0.0190(13) 0.0217(13) -0.0043(10) 0.0033(10) -0.0018(11)
C215 0.0233(15) 0.0354(17) 0.0310(15) -0.0082(13) 0.0010(12) -0.0034(12)
C216 0.0284(18) 0.050(2) 0.055(2) -0.0258(18) 0.0141(16) -0.0008(15)
C217 0.0191(13) 0.0134(12) 0.0178(12) -0.0009(9) 0.0026(10) 0.0009(9)
C218 0.0224(14) 0.0175(13) 0.0187(12) -0.0024(10) 0.0019(10) -0.0021(10)
C219 0.0271(15) 0.0206(13) 0.0190(12) 0.0011(10) 0.0047(11) 0.0009(11)
C220 0.0285(15) 0.0197(13) 0.0168(12) -0.0010(10) 0.0002(10) 0.0010(11)
C221 0.0206(13) 0.0140(12) 0.0224(12) -0.0010(10) 0.0005(10) 0.0002(10)
C222 0.0236(14) 0.0160(12) 0.0174(12) 0.0016(9) 0.0026(10) -0.0007(10)
C223 0.0365(18) 0.0395(18) 0.0211(14) 0.0015(12) 0.0051(12) -0.0069(14)
C224 0.0292(15) 0.0246(14) 0.0243(14) -0.0001(11) -0.0042(11) -0.0021(12)
C225 0.0168(12) 0.0219(13) 0.0113(11) 0.0001(9) -0.0007(9) -0.0005(10)
C226 0.0164(13) 0.0211(13) 0.0167(12) 0.0014(9) 0.0013(9) -0.0035(10)
C227 0.0203(13) 0.0202(13) 0.0199(12) 0.0009(10) -0.0007(10) -0.0006(10)
C228 0.0180(13) 0.0236(14) 0.0215(12) -0.0014(10) 0.0036(10) 0.0035(10)
C229 0.0147(13) 0.0299(15) 0.0162(12) 0.0028(10) -0.0002(10) -0.0006(11)
C230 0.0188(13) 0.0198(13) 0.0154(11) 0.0005(9) 0.0000(10) -0.0038(10)
C231 0.0258(15) 0.0232(15) 0.0356(15) -0.0016(12) 0.0022(12) -0.0002(12)
C232 0.0207(14) 0.0327(16) 0.0244(13) 0.0036(11) 0.0046(11) -0.0018(12)
B200 0.0158(14) 0.0176(14) 0.0153(13) -0.0012(10) 0.0013(10) -0.0017(11)

loop_
_atom_type_symbol
_atom_type_description
_atom_type_scat_dispersion_real
_atom_type_scat_dispersion_imag
_atom_type_scat_source
C C 0.0033 0.0016 'International Tables Vol C Tables 4.2.6.8 and 6.1.1.4'
H H 0.0000 0.0000 'International Tables Vol C Tables 4.2.6.8 and 6.1.1.4'
B B 0.0013 0.0007 'International Tables Vol C Tables 4.2.6.8 and 6.1.1.4'
F F 0.0171 0.0103 'International Tables Vol C Tables 4.2.6.8 and 6.1.1.4'
N N 0.0061 0.0033 'International Tables Vol C Tables 4.2.6.8 and 6.1.1.4'
P P 0.1023 0.0942 'International Tables Vol C Tables 4.2.6.8 and 6.1.1.4'
Rh Rh -1.1178 0.9187 'International Tables Vol C Tables 4.2.6.8 and 6.1.1.4'

loop_
_geom_angle_atom_site_label_1
_geom_angle_atom_site_label_2
_geom_angle_atom_site_label_3
_geom_angle
N2 Rh1 P31 92.68(6)
N13 Rh1 P31 87.28(6)
N13 Rh1 N2 73.66(9)
N13 Rh1 C18 92.11(11)
N13 Rh1 C19 86.29(11)
C14 Rh1 P31 86.92(9)
C14 Rh1 N2 141.22(12)
C14 Rh1 N13 144.88(12)
C14 Rh1 C18 93.69(13)
C14 Rh1 C19 78.35(13)
C15 Rh1 P31 99.07(9)
C15 Rh1 N2 103.66(11)
C15 Rh1 N13 173.27(11)
C15 Rh1 C14 38.71(13)
C15 Rh1 C18 81.53(12)
C15 Rh1 C19 89.82(12)
C18 Rh1 P31 179.36(9)
C18 Rh1 N2 86.95(11)
C18 Rh1 C19 36.30(14)
C19 Rh1 P31 143.80(11)
C19 Rh1 N2 119.33(12)
C32 P31 Rh1 117.56(10)
C38 P31 Rh1 113.55(10)
C38 P31 C32 104.03(13)
C38 P31 C44 102.61(13)
C44 P31 Rh1 112.20(9)
C44 P31 C32 105.42(12)
C3 N2 Rh1 125.1(2)
C3 N2 C7 118.8(3)
C7 N2 Rh1 115.92(19)
C8 N13 Rh1 118.56(19)
C12 N13 Rh1 123.6(2)
C12 N13 C8 117.8(3)
N2 C3 H3 118.7
N2 C3 C4 122.5(3)
C4 C3 H3 118.7
C3 C4 H4 120.7
C5 C4 C3 118.6(3)
C5 C4 H4 120.7
C4 C5 H5 120.2
C6 C5 C4 119.5(3)
C6 C5 H5 120.2
C5 C6 H6 120.3
C5 C6 C7 119.4(3)
C7 C6 H6 120.3
N2 C7 C6 121.2(3)
N2 C7 C8 115.4(2)
C6 C7 C8 123.4(3)
N13 C8 C7 116.1(2)
N13 C8 C9 121.0(3)
C9 C8 C7 122.9(3)
C8 C9 H9 120.0
C10 C9 C8 120.0(3)
C10 C9 H9 120.0
C9 C10 H10 120.4
C11 C10 C9 119.1(3)
C11 C10 H10 120.4
C10 C11 H11 120.8
C10 C11 C12 118.4(3)
C12 C11 H11 120.8
N13 C12 C11 123.7(3)
N13 C12 H12 118.2
C11 C12 H12 118.2
Rh1 C14 H14 113.2
C15 C14 Rh1 69.12(17)
C15 C14 H14 113.2
C15 C14 C21 124.9(3)
C21 C14 Rh1 115.6(2)
C21 C14 H14 113.2
Rh1 C15 H15 114.2
C14 C15 Rh1 72.17(17)
C14 C15 H15 114.2
C14 C15 C16 122.2(3)
C16 C15 Rh1 113.1(2)
C16 C15 H15 114.2
C15 C16 H16A 108.6
C15 C16 H16B 108.6
H16A C16 H16B 107.6
C17 C16 C15 114.8(3)
C17 C16 H16A 108.6
C17 C16 H16B 108.6
C16 C17 H17A 108.4
C16 C17 H17B 108.4
C16 C17 C18 115.5(3)
H17A C17 H17B 107.5
C18 C17 H17A 108.4
C18 C17 H17B 108.4
Rh1 C18 H18 114.2
C17 C18 Rh1 109.3(2)
C17 C18 H18 114.2
C19 C18 Rh1 72.31(19)
C19 C18 C17 124.8(4)
C19 C18 H18 114.2
Rh1 C19 H19 113.6
C18 C19 Rh1 71.40(18)
C18 C19 H19 113.6
C18 C19 C20 123.1(4)
C20 C19 Rh1 114.9(2)
C20 C19 H19 113.6
C19 C20 H20A 108.7
C19 C20 H20B 108.7
H20A C20 H20B 107.6
C21 C20 C19 114.1(3)
C21 C20 H20A 108.7
C21 C20 H20B 108.7
C14 C21 H21A 108.9
C14 C21 H21B 108.9
C20 C21 C14 113.2(3)
C20 C21 H21A 108.9
C20 C21 H21B 108.9
H21A C21 H21B 107.7
C33 C32 P31 119.7(2)
C33 C32 C37 118.9(3)
C37 C32 P31 121.3(2)
C32 C33 H33 119.5
C34 C33 C32 121.0(3)
C34 C33 H33 119.5
C33 C34 H34 120.2
C33 C34 C35 119.6(3)
C35 C34 H34 120.2
C34 C35 H35 119.9
C36 C35 C34 120.3(3)
C36 C35 H35 119.9
C35 C36 H36 119.7
C35 C36 C37 120.6(3)
C37 C36 H36 119.7
C32 C37 C36 119.6(3)
C32 C37 H37 120.2
C36 C37 H37 120.2
C39 C38 P31 118.9(2)
C43 C38 P31 121.6(2)
C43 C38 C39 119.5(3)
C38 C39 H39 120.0
C38 C39 C40 120.0(3)
C40 C39 H39 120.0
C39 C40 H40 120.1
C41 C40 C39 119.7(3)
C41 C40 H40 120.1
C40 C41 H41 119.7
C40 C41 C42 120.7(3)
C42 C41 H41 119.7
C41 C42 H42 119.9
C41 C42 C43 120.1(3)
C43 C42 H42 119.9
C38 C43 C42 119.8(3)
C38 C43 H43 120.1
C42 C43 H43 120.1
C45 C44 P31 121.6(2)
C49 C44 P31 119.5(2)
C49 C44 C45 118.4(3)
C44 C45 H45 119.6
C46 C45 C44 120.7(3)
C46 C45 H45 119.6
C45 C46 H46 119.8
C47 C46 C45 120.4(3)
C47 C46 H46 119.8
C46 C47 H47 120.1
C48 C47 C46 119.9(3)
C48 C47 H47 120.1
C47 C48 H48 119.8
C47 C48 C49 120.4(3)
C49 C48 H48 119.8
C44 C49 C48 120.2(3)
C44 C49 H49 119.9
C48 C49 H49 119.9
C202 C201 B200 121.2(2)
C206 C201 C202 115.5(2)
C206 C201 B200 122.6(2)
C201 C202 H202 119.0
C203 C202 C201 122.0(3)
C203 C202 H202 119.0
C202 C203 C207 120.4(3)
C204 C203 C202 121.3(2)
C204 C203 C207 118.3(3)
C203 C204 H204 120.9
C203 C204 C205 118.2(3)
C205 C204 H204 120.9
C204 C205 C206 120.4(3)
C204 C205 C208 120.0(3)
C206 C205 C208 119.6(3)
C201 C206 H206 118.6
C205 C206 C201 122.7(2)
C205 C206 H206 118.6
F1 C207 F2 107.5(3)
F1 C207 F3 107.4(3)
F1 C207 C203 113.7(3)
F2 C207 F3 103.6(3)
F2 C207 C203 112.3(3)
F3 C207 C203 111.7(3)
F4 C208 C205 113.3(3)
F5 C208 F4 104.7(3)
F5 C208 C205 112.0(3)
F6 C208 F4 105.8(3)
F6 C208 F5 106.7(3)
F6 C208 C205 113.7(3)
C210 C209 C214 115.0(2)
C210 C209 B200 123.7(2)
C214 C209 B200 121.0(2)
C209 C210 H210 118.9
C211 C210 C209 122.2(2)
C211 C210 H210 118.9
C210 C211 C215 118.8(2)
C212 C211 C210 121.6(2)
C212 C211 C215 119.5(2)
C211 C212 H212 121.3
C211 C212 C213 117.5(3)
C213 C212 H212 121.3
C212 C213 C214 120.9(3)
C212 C213 C216 119.9(2)
C214 C213 C216 119.3(2)
C209 C214 H214 118.6
C213 C214 C209 122.7(2)
C213 C214 H214 118.6
F7 C215 F8 104.8(3)
F7 C215 C211 113.5(3)
F8 C215 C211 111.6(2)
F9 C215 F7 106.6(2)
F9 C215 F8 106.4(3)
F9 C215 C211 113.4(3)
F10 C216 F11 103.7(4)
F10 C216 C213 113.5(4)
F10A C216 F11A 102.9(4)
F10A C216 C213 114.4(4)
F11 C216 C213 109.4(3)
F11A C216 C213 108.0(4)
F12 C216 F10 108.4(4)
F12 C216 F11 104.6(4)
F12 C216 C213 116.2(3)
F12A C216 F10A 109.4(5)
F12A C216 F11A 105.2(5)
F12A C216 C213 115.7(4)
C218 C217 C222 115.7(2)
C218 C217 B200 123.5(2)
C222 C217 B200 120.6(2)
C217 C218 H218 118.8
C219 C218 C217 122.4(2)
C219 C218 H218 118.8
C218 C219 C223 120.6(2)
C220 C219 C218 120.4(2)
C220 C219 C223 118.9(2)
C219 C220 H220 120.7
C221 C220 C219 118.6(2)
C221 C220 H220 120.7
C220 C221 C222 120.6(2)
C220 C221 C224 119.7(2)
C222 C221 C224 119.6(2)
C217 C222 H222 118.9
C221 C222 C217 122.3(2)
C221 C222 H222 118.9
F13 C223 F14 104.8(3)
F13 C223 F15 109.0(3)
F13 C223 C219 114.3(2)
F13A C223 F14A 104.6(6)
F13A C223 F15A 108.5(6)
F13A C223 C219 114.2(6)
F14 C223 C219 112.0(2)
F14A C223 C219 109.4(5)
F15 C223 F14 103.6(2)
F15 C223 C219 112.4(2)
F15A C223 F14A 105.2(6)
F15A C223 C219 114.1(5)
F16 C224 F17 105.6(2)
F16 C224 F18 106.8(2)
F16 C224 C221 113.6(2)
F17 C224 C221 111.6(2)
F18 C224 F17 105.4(2)
F18 C224 C221 113.2(2)
C226 C225 C230 115.5(2)
C226 C225 B200 122.5(2)
C230 C225 B200 121.9(2)
C225 C226 H226 118.7
C227 C226 C225 122.7(2)
C227 C226 H226 118.7
C226 C227 C231 119.7(2)
C228 C227 C226 120.6(2)
C228 C227 C231 119.8(2)
C227 C228 H228 120.9
C229 C228 C227 118.1(2)
C229 C228 H228 120.9
C228 C229 C230 121.1(2)
C228 C229 C232 117.5(2)
C230 C229 C232 121.3(2)
C225 C230 H230 119.0
C229 C230 C225 122.0(2)
C229 C230 H230 119.0
F22 C231 F23 106.0(3)
F22 C231 C227 112.8(3)
F23 C231 C227 112.9(2)
F24 C231 F22 105.8(2)
F24 C231 F23 105.7(3)
F24 C231 C227 113.1(2)
F19 C232 C229 112.3(2)
F20 C232 F19 105.9(2)
F20 C232 F21 105.6(2)
F20 C232 C229 112.3(2)
F21 C232 F19 106.1(2)
F21 C232 C229 113.9(2)
C201 B200 C217 111.3(2)
C209 B200 C201 102.6(2)
C209 B200 C217 112.0(2)
C225 B200 C201 113.2(2)
C225 B200 C209 113.2(2)
C225 B200 C217 104.8(2)

loop_
_geom_bond_atom_site_label_1
_geom_bond_atom_site_label_2
_geom_bond_distance
Rh1 P31 2.3306(7)
Rh1 N2 2.262(2)
Rh1 N13 2.161(2)
Rh1 C14 2.135(3)
Rh1 C15 2.096(3)
Rh1 C18 2.174(3)
Rh1 C19 2.186(3)
P31 C32 1.834(3)
P31 C38 1.825(3)
P31 C44 1.829(3)
N2 C3 1.342(4)
N2 C7 1.344(4)
N13 C8 1.355(4)
N13 C12 1.344(4)
C3 H3 0.9500
C3 C4 1.380(4)
C4 H4 0.9500
C4 C5 1.373(5)
C5 H5 0.9500
C5 C6 1.371(5)
C6 H6 0.9500
C6 C7 1.392(4)
C7 C8 1.476(4)
C8 C9 1.392(4)
C9 H9 0.9500
C9 C10 1.375(5)
C10 H10 0.9500
C10 C11 1.374(5)
C11 H11 0.9500
C11 C12 1.378(5)
C12 H12 0.9500
C14 H14 1.0000
C14 C15 1.403(5)
C14 C21 1.508(5)
C15 H15 1.0000
C15 C16 1.520(5)
C16 H16A 0.9900
C16 H16B 0.9900
C16 C17 1.476(6)
C17 H17A 0.9900
C17 H17B 0.9900
C17 C18 1.495(6)
C18 H18 1.0000
C18 C19 1.358(5)
C19 H19 1.0000
C19 C20 1.506(5)
C20 H20A 0.9900
C20 H20B 0.9900
C20 C21 1.487(5)
C21 H21A 0.9900
C21 H21B 0.9900
C32 C33 1.389(4)
C32 C37 1.396(4)
C33 H33 0.9500
C33 C34 1.384(4)
C34 H34 0.9500
C34 C35 1.386(5)
C35 H35 0.9500
C35 C36 1.366(5)
C36 H36 0.9500
C36 C37 1.398(4)
C37 H37 0.9500
C38 C39 1.389(4)
C38 C43 1.389(4)
C39 H39 0.9500
C39 C40 1.396(4)
C40 H40 0.9500
C40 C41 1.371(5)
C41 H41 0.9500
C41 C42 1.376(5)
C42 H42 0.9500
C42 C43 1.390(5)
C43 H43 0.9500
C44 C45 1.396(4)
C44 C49 1.392(4)
C45 H45 0.9500
C45 C46 1.382(4)
C46 H46 0.9500
C46 C47 1.377(5)
C47 H47 0.9500
C47 C48 1.372(5)
C48 H48 0.9500
C48 C49 1.395(4)
C49 H49 0.9500
F1 C207 1.314(4)
F2 C207 1.327(4)
F3 C207 1.344(4)
F4 C208 1.337(4)
F5 C208 1.336(4)
F6 C208 1.329(4)
F7 C215 1.324(4)
F8 C215 1.335(4)
F9 C215 1.310(4)
F10 C216 1.319(4)
F10A C216 1.312(5)
F11 C216 1.377(5)
F11A C216 1.376(6)
F12 C216 1.295(4)
F12A C216 1.295(5)
F13 C223 1.313(3)
F13A C223 1.310(6)
F14 C223 1.349(3)
F14A C223 1.358(6)
F15 C223 1.327(3)
F15A C223 1.310(6)
F16 C224 1.330(3)
F17 C224 1.350(3)
F18 C224 1.335(4)
F19 C232 1.336(3)
F20 C232 1.328(3)
F21 C232 1.332(3)
F22 C231 1.333(4)
F23 C231 1.333(4)
F24 C231 1.328(3)
C201 C202 1.409(4)
C201 C206 1.396(4)
C201 B200 1.642(4)
C202 H202 0.9500
C202 C203 1.386(4)
C203 C204 1.384(4)
C203 C207 1.497(4)
C204 H204 0.9500
C204 C205 1.386(4)
C205 C206 1.395(4)
C205 C208 1.488(4)
C206 H206 0.9500
C209 C210 1.396(3)
C209 C214 1.405(4)
C209 B200 1.642(4)
C210 H210 0.9500
C210 C211 1.392(4)
C211 C212 1.379(4)
C211 C215 1.496(4)
C212 H212 0.9500
C212 C213 1.387(4)
C213 C214 1.389(4)
C213 C216 1.484(4)
C214 H214 0.9500
C217 C218 1.397(4)
C217 C222 1.398(4)
C217 B200 1.644(4)
C218 H218 0.9500
C218 C219 1.393(3)
C219 C220 1.383(4)
C219 C223 1.492(4)
C220 H220 0.9500
C220 C221 1.379(4)
C221 C222 1.395(3)
C221 C224 1.491(4)
C222 H222 0.9500
C225 C226 1.399(4)
C225 C230 1.400(4)
C225 B200 1.633(4)
C226 H226 0.9500
C226 C227 1.393(4)
C227 C228 1.382(4)
C227 C231 1.497(4)
C228 H228 0.9500
C228 C229 1.382(4)
C229 C230 1.395(4)
C229 C232 1.490(4)
C230 H230 0.9500
